data_7207539
loop_
_publ_author_name
'Wang, Nan'
'Feng, Yue-Chao'
'Shi, Wei'
'Zhao, Bin'
'Cheng, Peng'
'Liao, Dai-Zheng'
'Yan, Shi-Ping'

_publ_section_title
;
 Synthesis, structure, fluorescent and magnetic properties of a series of
 coordination polymers based on a long and flexible bis-triazole ligand
;
_journal_issue 8
_journal_name_full CrystEngComm
_journal_page_first 2769
_journal_paper_doi 10.1039/c2ce06290a
_journal_volume 14
_journal_year 2012
_chemical_formula_sum 'C18 H20.5 N7 O7.25 Zn'
_chemical_formula_weight 516.30
_chemical_name_systematic
;
?
;
_space_group_IT_number 12
_symmetry_cell_setting monoclinic
_symmetry_space_group_name_Hall '-C 2y'
_symmetry_space_group_name_H-M 'C 1 2/m 1'
_atom_sites_solution_hydrogens geom
_atom_sites_solution_primary direct
_atom_sites_solution_secondary difmap
_audit_creation_method SHELXL-97
_cell_angle_alpha 90.00
_cell_angle_beta 113.573(3)
_cell_angle_gamma 90.00
_cell_formula_units_Z 8
_cell_length_a 20.264(2)
_cell_length_b 15.8241(16)
_cell_length_c 16.1914(16)
_cell_measurement_reflns_used 3782
_cell_measurement_temperature 293(2)
_cell_measurement_theta_max 27.36
_cell_measurement_theta_min 2.28
_cell_volume 4758.7(8)
_computing_cell_refinement 'Bruker SMART'
_computing_data_collection 'Bruker SMART'
_computing_data_reduction 'Bruker SAINT'
_computing_molecular_graphics 'Bruker SHELXTL'
_computing_publication_material 'Bruker SHELXTL'
_computing_structure_refinement 'SHELXL-97 (Sheldrick, 1997)'
_computing_structure_solution 'SHELXS-97 (Sheldrick, 1990)'
_diffrn_ambient_temperature 293(2)
_diffrn_measured_fraction_theta_full 0.989
_diffrn_measured_fraction_theta_max 0.989
_diffrn_radiation_monochromator graphite
_diffrn_radiation_source 'fine-focus sealed tube'
_diffrn_radiation_type MoK\a
_diffrn_radiation_wavelength 0.71075
_diffrn_reflns_av_R_equivalents 0.0725
_diffrn_reflns_av_sigmaI/netI 0.0866
_diffrn_reflns_limit_h_max 24
_diffrn_reflns_limit_h_min -23
_diffrn_reflns_limit_k_max 16
_diffrn_reflns_limit_k_min -18
_diffrn_reflns_limit_l_max 19
_diffrn_reflns_limit_l_min -19
_diffrn_reflns_number 12807
_diffrn_reflns_theta_full 25.01
_diffrn_reflns_theta_max 25.01
_diffrn_reflns_theta_min 3.02
_exptl_absorpt_coefficient_mu 1.085
_exptl_absorpt_correction_T_max 0.827
_exptl_absorpt_correction_T_min 0.810
_exptl_absorpt_correction_type multi-scan
_exptl_absorpt_process_details SADABS
_exptl_crystal_colour colourless
_exptl_crystal_density_diffrn 1.441
_exptl_crystal_density_method 'not measured'
_exptl_crystal_description block
_exptl_crystal_F_000 2123
_exptl_crystal_size_max 0.2
_exptl_crystal_size_mid 0.2
_exptl_crystal_size_min 0.18
_platon_squeeze_details ' ?'
_refine_diff_density_max 0.361
_refine_diff_density_min -0.953
_refine_diff_density_rms 0.084
_refine_ls_extinction_method none
_refine_ls_goodness_of_fit_ref 1.018
_refine_ls_matrix_type full
_refine_ls_number_parameters 261
_refine_ls_number_reflns 4321
_refine_ls_number_restraints 0
_refine_ls_restrained_S_all 1.018
_refine_ls_R_factor_all 0.1165
_refine_ls_R_factor_gt 0.0674
_refine_ls_shift/su_max 0.000
_refine_ls_shift/su_mean 0.000
_refine_ls_structure_factor_coef Fsqd
_refine_ls_weighting_details 'calc w=1/[\s^2^(Fo^2^)+(0.0701P)^2^+4.7740P] where P=(Fo^2^+2Fc^2^)/3'
_refine_ls_weighting_scheme calc
_refine_ls_wR_factor_gt 0.1466
_refine_ls_wR_factor_ref 0.1670
_reflns_number_gt 2638
_reflns_number_total 4321
_reflns_threshold_expression >2sigma(I)
_cod_data_source_file c2ce06290a.txt
_cod_data_source_block c090530n
_cod_original_sg_symbol_H-M C2/m
_cod_original_formula_sum 'C18 H20.50 N7 O7.25 Zn'
_cod_database_code 7207539

loop_
_symmetry_equiv_pos_as_xyz
'x, y, z'
'-x, y, -z'
'x+1/2, y+1/2, z'
'-x+1/2, y+1/2, -z'
'-x, -y, -z'
'x, -y, z'
'-x+1/2, -y+1/2, -z'
'x+1/2, -y+1/2, z'

loop_
_atom_site_label
_atom_site_type_symbol
_atom_site_fract_x
_atom_site_fract_y
_atom_site_fract_z
_atom_site_U_iso_or_equiv
_atom_site_adp_type
_atom_site_occupancy
_atom_site_symmetry_multiplicity
_atom_site_calc_flag
_atom_site_refinement_flags
Zn1 Zn 0.50781(4) 0.0000 0.75523(5) 0.0213(2) Uani 1 2 d S
Zn2 Zn 0.5000 0.0000 1.0000 0.0259(3) Uani 1 4 d S
Zn3 Zn 0.5000 0.0000 0.5000 0.0271(3) Uani 1 4 d S
C1 C 0.5813(3) -0.1616(3) 0.5969(3) 0.0305(13) Uani 1 1 d .
H1 H 0.5880 -0.1763 0.5451 0.037 Uiso 1 1 calc R
C2 C 0.5872(3) -0.1599(3) 0.7313(3) 0.0267(12) Uani 1 1 d .
H2 H 0.5984 -0.1734 0.7913 0.032 Uiso 1 1 calc R
C3 C 0.6553(3) -0.2796(3) 0.6972(3) 0.0283(12) Uani 1 1 d .
C4 C 0.6776(4) -0.3102(5) 0.6341(4) 0.063(2) Uani 1 1 d .
H4 H 0.6641 -0.2843 0.5781 0.076 Uiso 1 1 calc R
C5 C 0.7214(4) -0.3814(4) 0.6561(4) 0.0570(19) Uani 1 1 d .
H5 H 0.7367 -0.4030 0.6133 0.068 Uiso 1 1 calc R
C6 C 0.7433(3) -0.4217(3) 0.7388(4) 0.0311(13) Uani 1 1 d .
C7 C 0.7213(4) -0.3870(5) 0.7998(4) 0.063(2) Uani 1 1 d .
H7 H 0.7358 -0.4113 0.8566 0.075 Uiso 1 1 calc R
C8 C 0.6772(4) -0.3155(4) 0.7794(4) 0.065(2) Uani 1 1 d .
H8 H 0.6631 -0.2925 0.8226 0.077 Uiso 1 1 calc R
C9 C 0.7908(4) -0.5000 0.7608(6) 0.037(2) Uani 1 2 d S
H9A H 0.8199 -0.5000 0.7256 0.044 Uiso 1 2 calc SR
H9B H 0.8228 -0.5000 0.8241 0.044 Uiso 1 2 calc SR
C10 C 0.4260(3) 0.1645(3) 0.7685(3) 0.0270(12) Uani 1 1 d .
H10 H 0.4201 0.1808 0.7108 0.032 Uiso 1 1 calc R
C11 C 0.4196(3) 0.1619(4) 0.8978(3) 0.0321(13) Uani 1 1 d .
H11 H 0.4083 0.1761 0.9464 0.039 Uiso 1 1 calc R
C12 C 0.3522(3) 0.2789(3) 0.7953(3) 0.0321(13) Uani 1 1 d .
C13 C 0.3298(3) 0.3125(4) 0.7096(4) 0.0546(18) Uani 1 1 d .
H13 H 0.3443 0.2885 0.6672 0.065 Uiso 1 1 calc R
C14 C 0.2850(3) 0.3825(4) 0.6883(4) 0.0487(17) Uani 1 1 d .
H14 H 0.2693 0.4044 0.6303 0.058 Uiso 1 1 calc R
C15 C 0.2633(3) 0.4202(3) 0.7472(4) 0.0315(13) Uani 1 1 d .
C16 C 0.2844(4) 0.3870(4) 0.8313(4) 0.0556(18) Uani 1 1 d .
H16 H 0.2682 0.4108 0.8723 0.067 Uiso 1 1 calc R
C17 C 0.3309(4) 0.3165(4) 0.8566(4) 0.0569(19) Uani 1 1 d .
H17 H 0.3471 0.2955 0.9150 0.068 Uiso 1 1 calc R
C18 C 0.2166(4) 0.5000 0.7238(5) 0.0327(18) Uani 1 2 d S
H18A H 0.1859 0.5000 0.6599 0.039 Uiso 1 2 calc SR
H18B H 0.1858 0.5000 0.7569 0.039 Uiso 1 2 calc SR
C19 C 0.6316(4) 0.0000 0.9420(5) 0.039(2) Uani 1 2 d S
H19 H 0.6817 0.0000 0.9688 0.047 Uiso 1 2 calc SR
C20 C 0.3745(4) 0.0000 0.5637(5) 0.038(2) Uani 1 2 d S
H20 H 0.3245 0.0000 0.5409 0.046 Uiso 1 2 calc SR
N1 N 0.5432(2) -0.0979(3) 0.6028(2) 0.0261(10) Uani 1 1 d .
N2 N 0.5475(2) -0.0961(3) 0.6896(2) 0.0262(10) Uani 1 1 d .
N3 N 0.6104(2) -0.2042(3) 0.6765(3) 0.0265(10) Uani 1 1 d .
N4 N 0.4635(2) 0.0975(3) 0.8117(2) 0.0249(10) Uani 1 1 d .
N5 N 0.4592(2) 0.0966(3) 0.8967(2) 0.0271(10) Uani 1 1 d .
N6 N 0.3973(2) 0.2061(3) 0.8201(3) 0.0289(10) Uani 1 1 d .
O1 O 0.4043(3) 0.0000 0.6472(3) 0.0364(14) Uani 1 2 d S
O2 O 0.3994(3) 0.0000 0.5062(3) 0.0387(14) Uani 1 2 d S
O3 O 0.6015(3) 0.0000 0.9964(3) 0.0356(13) Uani 1 2 d S
O4 O 0.6059(2) 0.0000 0.8594(3) 0.0306(12) Uani 1 2 d S

loop_
_atom_site_aniso_label
_atom_site_aniso_U_11
_atom_site_aniso_U_22
_atom_site_aniso_U_33
_atom_site_aniso_U_23
_atom_site_aniso_U_13
_atom_site_aniso_U_12
Zn1 0.0251(5) 0.0195(4) 0.0207(4) 0.000 0.0107(3) 0.000
Zn2 0.0377(7) 0.0205(7) 0.0181(6) 0.000 0.0097(5) 0.000
Zn3 0.0380(7) 0.0218(7) 0.0192(6) 0.000 0.0089(5) 0.000
C1 0.048(3) 0.029(3) 0.022(2) 0.002(2) 0.022(2) 0.009(3)
C2 0.039(3) 0.021(3) 0.021(2) 0.007(2) 0.013(2) 0.004(2)
C3 0.034(3) 0.016(3) 0.036(3) 0.002(2) 0.015(2) 0.009(2)
C4 0.093(6) 0.058(5) 0.043(3) 0.015(4) 0.031(4) 0.039(4)
C5 0.078(5) 0.045(4) 0.056(4) 0.012(4) 0.036(3) 0.033(4)
C6 0.027(3) 0.023(3) 0.050(3) -0.001(3) 0.021(2) -0.003(2)
C7 0.085(5) 0.051(5) 0.058(4) 0.023(4) 0.034(4) 0.036(4)
C8 0.114(6) 0.048(5) 0.052(4) 0.028(4) 0.056(4) 0.050(4)
C9 0.028(4) 0.016(4) 0.060(5) 0.000 0.012(4) 0.000
C10 0.036(3) 0.024(3) 0.024(3) 0.002(2) 0.015(2) 0.009(2)
C11 0.038(3) 0.032(4) 0.036(3) 0.005(3) 0.024(2) 0.010(2)
C12 0.029(3) 0.023(3) 0.045(3) 0.003(3) 0.016(2) 0.004(2)
C13 0.063(4) 0.060(5) 0.052(4) 0.016(4) 0.035(3) 0.031(4)
C14 0.063(4) 0.040(4) 0.047(3) 0.010(3) 0.025(3) 0.031(3)
C15 0.028(3) 0.014(3) 0.049(3) -0.004(3) 0.011(2) -0.002(2)
C16 0.072(5) 0.047(4) 0.065(4) -0.001(4) 0.044(4) 0.029(4)
C17 0.096(6) 0.039(4) 0.049(4) 0.012(3) 0.043(4) 0.035(4)
C18 0.024(4) 0.021(4) 0.057(5) 0.000 0.020(3) 0.000
C19 0.024(4) 0.056(6) 0.034(4) 0.000 0.007(3) 0.000
C20 0.024(4) 0.065(6) 0.025(4) 0.000 0.009(3) 0.000
N1 0.037(3) 0.023(3) 0.018(2) -0.0001(19) 0.0119(17) 0.0029(19)
N2 0.033(2) 0.023(3) 0.027(2) 0.002(2) 0.0161(18) 0.0068(19)
N3 0.037(3) 0.020(2) 0.027(2) 0.002(2) 0.0163(18) 0.0032(19)
N4 0.037(3) 0.021(2) 0.020(2) 0.0016(19) 0.0159(17) -0.0014(19)
N5 0.035(3) 0.026(3) 0.022(2) 0.002(2) 0.0136(18) 0.002(2)
N6 0.032(2) 0.027(3) 0.029(2) 0.011(2) 0.0132(18) 0.0056(19)
O1 0.026(3) 0.058(4) 0.023(3) 0.000 0.007(2) 0.000
O2 0.033(3) 0.053(4) 0.031(3) 0.000 0.014(2) 0.000
O3 0.031(3) 0.051(4) 0.028(3) 0.000 0.015(2) 0.000
O4 0.028(3) 0.042(3) 0.022(3) 0.000 0.010(2) 0.000

loop_
_atom_type_symbol
_atom_type_description
_atom_type_scat_dispersion_real
_atom_type_scat_dispersion_imag
_atom_type_scat_source
C C 0.0033 0.0016 'International Tables Vol C Tables 4.2.6.8 and 6.1.1.4'
H H 0.0000 0.0000 'International Tables Vol C Tables 4.2.6.8 and 6.1.1.4'
N N 0.0061 0.0033 'International Tables Vol C Tables 4.2.6.8 and 6.1.1.4'
O O 0.0106 0.0060 'International Tables Vol C Tables 4.2.6.8 and 6.1.1.4'
Zn Zn 0.2839 1.4301 'International Tables Vol C Tables 4.2.6.8 and 6.1.1.4'

loop_
_geom_angle_atom_site_label_1
_geom_angle_atom_site_label_2
_geom_angle_atom_site_label_3
_geom_angle
_geom_angle_site_symmetry_1
_geom_angle_site_symmetry_3
O4 Zn1 O1 180 . .
O4 Zn1 N4 94.77(14) . .
O1 Zn1 N4 84.72(14) . .
O4 Zn1 N4 94.77(14) . 6
O1 Zn1 N4 84.72(14) . 6
N4 Zn1 N4 91.0(2) . 6
O4 Zn1 N2 88.60(14) . 6
O1 Zn1 N2 91.92(14) . 6
N4 Zn1 N2 90.27(15) . 6
N4 Zn1 N2 176.28(14) 6 6
O4 Zn1 N2 88.60(14) . .
O1 Zn1 N2 91.92(14) . .
N4 Zn1 N2 176.28(14) . .
N4 Zn1 N2 90.27(15) 6 .
N2 Zn1 N2 88.2(2) 6 .
O3 Zn2 O3 180 5_657 .
O3 Zn2 N5 93.12(14) 5_657 2_657
O3 Zn2 N5 86.88(14) . 2_657
O3 Zn2 N5 86.88(14) 5_657 6
O3 Zn2 N5 93.12(14) . 6
N5 Zn2 N5 180 2_657 6
O3 Zn2 N5 93.12(14) 5_657 5_657
O3 Zn2 N5 86.88(14) . 5_657
N5 Zn2 N5 89.5(2) 2_657 5_657
N5 Zn2 N5 90.5(2) 6 5_657
O3 Zn2 N5 86.88(14) 5_657 .
O3 Zn2 N5 93.12(14) . .
N5 Zn2 N5 90.5(2) 2_657 .
N5 Zn2 N5 89.5(2) 6 .
N5 Zn2 N5 180 5_657 .
O2 Zn3 O2 180 5_656 .
O2 Zn3 N1 86.30(14) 5_656 6
O2 Zn3 N1 93.70(14) . 6
O2 Zn3 N1 93.70(14) 5_656 2_656
O2 Zn3 N1 86.30(14) . 2_656
N1 Zn3 N1 180 6 2_656
O2 Zn3 N1 86.30(14) 5_656 .
O2 Zn3 N1 93.70(14) . .
N1 Zn3 N1 90.3(2) 6 .
N1 Zn3 N1 89.7(2) 2_656 .
O2 Zn3 N1 93.70(14) 5_656 5_656
O2 Zn3 N1 86.30(14) . 5_656
N1 Zn3 N1 89.7(2) 6 5_656
N1 Zn3 N1 90.3(2) 2_656 5_656
N1 Zn3 N1 180 . 5_656
N1 C1 N3 111.0(4) . .
N1 C1 H1 124.5 . .
N3 C1 H1 124.5 . .
N2 C2 N3 111.5(4) . .
N2 C2 H2 124.3 . .
N3 C2 H2 124.3 . .
C8 C3 C4 120.9(5) . .
C8 C3 N3 120.0(5) . .
C4 C3 N3 118.9(5) . .
C3 C4 C5 117.7(6) . .
C3 C4 H4 121.1 . .
C5 C4 H4 121.1 . .
C4 C5 C6 123.1(6) . .
C4 C5 H5 118.5 . .
C6 C5 H5 118.5 . .
C7 C6 C5 116.5(5) . .
C7 C6 C9 121.6(6) . .
C5 C6 C9 121.9(6) . .
C6 C7 C8 121.6(6) . .
C6 C7 H7 119.2 . .
C8 C7 H7 119.2 . .
C3 C8 C7 120.1(6) . .
C3 C8 H8 120.0 . .
C7 C8 H8 120.0 . .
C6 C9 C6 109.1(6) 6_545 .
C6 C9 H9A 109.9 6_545 .
C6 C9 H9A 109.9 . .
C6 C9 H9B 109.9 6_545 .
C6 C9 H9B 109.9 . .
H9A C9 H9B 108.3 . .
N4 C10 N6 111.0(4) . .
N4 C10 H10 124.5 . .
N6 C10 H10 124.5 . .
N5 C11 N6 112.0(4) . .
N5 C11 H11 124.0 . .
N6 C11 H11 124.0 . .
C17 C12 C13 119.3(5) . .
C17 C12 N6 120.0(5) . .
C13 C12 N6 120.7(5) . .
C12 C13 C14 118.5(6) . .
C12 C13 H13 120.7 . .
C14 C13 H13 120.7 . .
C15 C14 C13 123.2(6) . .
C15 C14 H14 118.4 . .
C13 C14 H14 118.4 . .
C14 C15 C16 118.6(5) . .
C14 C15 C18 122.5(6) . .
C16 C15 C18 118.9(6) . .
C15 C16 C17 120.2(6) . .
C15 C16 H16 119.9 . .
C17 C16 H16 119.9 . .
C12 C17 C16 120.1(6) . .
C12 C17 H17 120.0 . .
C16 C17 H17 120.0 . .
C15 C18 C15 111.0(6) 6_565 .
C15 C18 H18A 109.4 6_565 .
C15 C18 H18A 109.4 . .
C15 C18 H18B 109.4 6_565 .
C15 C18 H18B 109.4 . .
H18A C18 H18B 108.0 . .
O4 C19 O3 130.7(7) . .
O4 C19 H19 114.7 . .
O3 C19 H19 114.7 . .
O2 C20 O1 131.3(7) . .
O2 C20 H20 114.3 . .
O1 C20 H20 114.3 . .
C1 N1 N2 107.2(4) . .
C1 N1 Zn3 124.3(3) . .
N2 N1 Zn3 127.4(3) . .
C2 N2 N1 106.8(4) . .
C2 N2 Zn1 124.0(3) . .
N1 N2 Zn1 128.9(3) . .
C2 N3 C1 103.5(4) . .
C2 N3 C3 128.5(4) . .
C1 N3 C3 128.0(4) . .
C10 N4 N5 105.9(4) . .
C10 N4 Zn1 126.4(3) . .
N5 N4 Zn1 127.0(3) . .
C11 N5 N4 106.4(4) . .
C11 N5 Zn2 126.2(3) . .
N4 N5 Zn2 127.2(3) . .
C11 N6 C10 104.8(4) . .
C11 N6 C12 128.4(5) . .
C10 N6 C12 126.9(4) . .
C20 O1 Zn1 141.8(5) . .
C20 O2 Zn3 138.3(5) . .
C19 O3 Zn2 141.5(5) . .
C19 O4 Zn1 139.0(5) . .

loop_
_geom_bond_atom_site_label_1
_geom_bond_atom_site_label_2
_geom_bond_distance
_geom_bond_site_symmetry_2
Zn1 O4 2.029(5) .
Zn1 O1 2.127(5) .
Zn1 N4 2.163(4) .
Zn1 N4 2.163(4) 6
Zn1 N2 2.184(4) 6
Zn1 N2 2.184(4) .
Zn2 O3 2.081(5) 5_657
Zn2 O3 2.081(5) .
Zn2 N5 2.172(4) 2_657
Zn2 N5 2.172(4) 6
Zn2 N5 2.172(4) 5_657
Zn2 N5 2.172(4) .
Zn3 O2 2.081(5) 5_656
Zn3 O2 2.081(5) .
Zn3 N1 2.184(4) 6
Zn3 N1 2.184(4) 2_656
Zn3 N1 2.184(4) .
Zn3 N1 2.184(4) 5_656
C1 N1 1.298(6) .
C1 N3 1.363(6) .
C1 H1 0.9300 .
C2 N2 1.300(6) .
C2 N3 1.353(6) .
C2 H2 0.9300 .
C3 C8 1.349(7) .
C3 C4 1.361(7) .
C3 N3 1.456(6) .
C4 C5 1.389(9) .
C4 H4 0.9300 .
C5 C6 1.387(8) .
C5 H5 0.9300 .
C6 C7 1.352(8) .
C6 C9 1.521(7) .
C7 C8 1.397(9) .
C7 H7 0.9300 .
C8 H8 0.9300 .
C9 C6 1.521(7) 6_545
C9 H9A 0.9700 .
C9 H9B 0.9700 .
C10 N4 1.328(6) .
C10 N6 1.363(6) .
C10 H10 0.9300 .
C11 N5 1.312(6) .
C11 N6 1.349(6) .
C11 H11 0.9300 .
C12 C17 1.366(7) .
C12 C13 1.381(7) .
C12 N6 1.425(6) .
C13 C14 1.385(8) .
C13 H13 0.9300 .
C14 C15 1.340(7) .
C14 H14 0.9300 .
C15 C16 1.359(8) .
C15 C18 1.532(6) .
C16 C17 1.412(8) .
C16 H16 0.9300 .
C17 H17 0.9300 .
C18 C15 1.532(6) 6_565
C18 H18A 0.9700 .
C18 H18B 0.9700 .
C19 O4 1.226(8) .
C19 O3 1.256(9) .
C19 H19 0.9300 .
C20 O2 1.223(8) .
C20 O1 1.240(8) .
C20 H20 0.9300 .
N1 N2 1.372(5) .
N4 N5 1.413(5) .

loop_
_platon_squeeze_void_nr
_platon_squeeze_void_average_x
_platon_squeeze_void_average_y
_platon_squeeze_void_average_z
_platon_squeeze_void_volume
_platon_squeeze_void_count_electrons
1 0.007 -0.043 0.003 1610.5 118.6
2 0.750 0.250 0.500 36.9 2.8
3 0.250 0.250 0.500 36.8 2.9
4 0.250 0.750 0.500 36.9 2.8
5 0.750 0.750 0.500 36.8 2.9
